data_1552956
loop_
_publ_author_name
'Ponce, Aldo'
'Brostoff, Lynn B.'
'Gibbons, Sarah K.'
'Zavalij, Peter'
'Viragh, Carol'
'Hooper, Joseph'
'Alnemrat, Sufian'
'Gaskell, Karen J.'
'Eichhorn, Bryan'

_publ_section_title
;
 Elucidation of the Fe(III) Gallate Structure in Historical Iron Gall Ink.
;
_journal_issue 10
_journal_name_full 'Analytical chemistry'
_journal_page_first 5152
_journal_page_last 5158
_journal_paper_doi 10.1021/acs.analchem.6b00088
_journal_volume 88
_journal_year 2016
_chemical_absolute_configuration ad
_chemical_formula_moiety 'C7 H3 Fe O5, 3.2(H2 O)'
_chemical_formula_sum 'C7 H9.37 Fe O8.18'
_chemical_formula_weight 280.29
_chemical_name_common 'Iron gallate hydrate'
_chemical_name_systematic 'Iron gallate tri-hydrate'
_space_group_crystal_system trigonal
_space_group_IT_number 152
_space_group_name_Hall 'P 31 2"'
_space_group_name_H-M_alt 'P 31 2 1'
_symmetry_cell_setting trigonal
_symmetry_space_group_name_H-M 'P 31 2 1'
_atom_sites_solution_hydrogens difmap
_atom_sites_solution_primary direct
_atom_sites_solution_secondary difmap
_audit_creation_method 'SHELXL-2014 & ZCIF'
_cell_angle_alpha 90
_cell_angle_beta 90
_cell_angle_gamma 120
_cell_formula_units_Z 3
_cell_length_a 8.7445(16)
_cell_length_b 8.7445(16)
_cell_length_c 10.935(2)
_cell_measurement_reflns_used 2322
_cell_measurement_temperature 150(2)
_cell_measurement_theta_max 24.8
_cell_measurement_theta_min 2.7
_cell_volume 724.1(2)
_computing_cell_refinement Apex2
_computing_data_collection 'Apex2 (Bruker, 2010)'
_computing_data_reduction 'Apex2, Saint'
_computing_molecular_graphics 'XSHEL (Bruker, 2004)'
_computing_publication_material 'Apex2, SHELXL-2014, Platon (Spek, 1990)'
_computing_structure_refinement 'ShelXL-2014 (Sheldrick, 2014)'
_computing_structure_solution 'ShelXS-97 (Sheldrick, 2008)'
_diffrn_ambient_temperature 150(2)
_diffrn_detector 'CCD area detector'
_diffrn_detector_area_resol_mean 8.333
_diffrn_measured_fraction_theta_full 1.000
_diffrn_measured_fraction_theta_max 1.000
_diffrn_measurement_device_type 'Bruker Smart Apex II CCD'
_diffrn_measurement_method '\f and \w scans'
_diffrn_measurement_specimen_support 'MiTeGen loop'
_diffrn_orient_matrix_type standard
_diffrn_orient_matrix_UB_11 -0.0603155
_diffrn_orient_matrix_UB_12 -0.0084796
_diffrn_orient_matrix_UB_13 -0.0794817
_diffrn_orient_matrix_UB_21 -0.0575698
_diffrn_orient_matrix_UB_22 -0.1316162
_diffrn_orient_matrix_UB_23 0.0029853
_diffrn_orient_matrix_UB_31 -0.1024368
_diffrn_orient_matrix_UB_32 -0.0061978
_diffrn_orient_matrix_UB_33 0.0451258
_diffrn_radiation_monochromator graphite
_diffrn_radiation_type MoK\a
_diffrn_radiation_wavelength 0.71073
_diffrn_reflns_av_R_equivalents 0.0611
_diffrn_reflns_av_unetI/netI 0.0352
_diffrn_reflns_Laue_measured_fraction_full 1.000
_diffrn_reflns_Laue_measured_fraction_max 1.000
_diffrn_reflns_limit_h_max 12
_diffrn_reflns_limit_h_min -12
_diffrn_reflns_limit_k_max 12
_diffrn_reflns_limit_k_min -12
_diffrn_reflns_limit_l_max 15
_diffrn_reflns_limit_l_min -15
_diffrn_reflns_number 12499
_diffrn_reflns_point_group_measured_fraction_full 1.000
_diffrn_reflns_point_group_measured_fraction_max 1.000
_diffrn_reflns_theta_full 25.000
_diffrn_reflns_theta_max 29.968
_diffrn_reflns_theta_min 2.690
_diffrn_source 'sealed tube'
_exptl_absorpt_coefficient_mu 1.592
_exptl_absorpt_correction_T_max 0.976
_exptl_absorpt_correction_T_min 0.868
_exptl_absorpt_correction_type multi-scan
_exptl_absorpt_process_details 'SADABS (Sheldrick, 2008)'
_exptl_crystal_colour black
_exptl_crystal_density_diffrn 1.928
_exptl_crystal_density_method 'not measured'
_exptl_crystal_description needle
_exptl_crystal_F_000 428
_exptl_crystal_size_max 0.16
_exptl_crystal_size_mid 0.02
_exptl_crystal_size_min 0.015
_refine_diff_density_max 0.380
_refine_diff_density_min -0.369
_refine_diff_density_rms 0.070
_refine_ls_abs_structure_details
;
 Refined as an inversion twin.
;
_refine_ls_abs_structure_Flack 0.00(4)
_refine_ls_extinction_method none
_refine_ls_goodness_of_fit_ref 1.000
_refine_ls_hydrogen_treatment refall
_refine_ls_matrix_type full
_refine_ls_number_parameters 110
_refine_ls_number_reflns 1415
_refine_ls_number_restraints 14
_refine_ls_restrained_S_all 1.005
_refine_ls_R_factor_all 0.0430
_refine_ls_R_factor_gt 0.0341
_refine_ls_shift/su_max 0.000
_refine_ls_shift/su_mean 0.000
_refine_ls_structure_factor_coef Fsqd
_refine_ls_weighting_details 'w=1/[\s^2^(Fo^2^)+(0.0100P)^2^+0.9520P] where P=(Fo^2^+2Fc^2^)/3'
_refine_ls_weighting_scheme calc
_refine_ls_wR_factor_gt 0.0587
_refine_ls_wR_factor_ref 0.0621
_reflns_Friedel_coverage 0.701
_reflns_Friedel_fraction_full 1.000
_reflns_Friedel_fraction_max 1.000
_reflns_number_gt 1262
_reflns_number_total 1415
_reflns_threshold_expression 'I > 2\s(I)'
_cod_data_source_file ac6b00088_si_002.cif
_cod_data_source_block 2352
_cod_depositor_comments
;
The following automatic conversions were performed:

data item '_symmetry_cell_setting' value 'Trigonal' was changed to
'trigonal' in accordance with the
/home/saulius/struct/COD-crude-data/automatic-downloads/DataCite-retrospective/ACS/depositions/lib/dictionaries/cif_core.dic
dictionary named 'cif_core.dic' version 2.4.2 last updated on
2011-04-26.

Automatic conversion script
Id: cif_fix_values 6909 2019-04-08 15:41:33Z antanas 
;
_cod_original_cell_volume 724.2(3)
_cod_database_code 1552956
_shelx_shelxl_version_number 2014/7
_shelx_space_group_comment
;
The symmetry employed for this shelxl refinement is uniquely defined
by the following loop, which should always be used as a source of
symmetry information in preference to the above space-group names.
They are only intended as comments.
;
_shelx_estimated_absorpt_t_min 0.785
_shelx_estimated_absorpt_t_max 0.977

loop_
_space_group_symop_operation_xyz
'x, y, z'
'-y, x-y, z+1/3'
'-x+y, -x, z+2/3'
'y, x, -z'
'x-y, -y, -z+2/3'
'-x, -x+y, -z+1/3'

loop_
_atom_site_label
_atom_site_type_symbol
_atom_site_fract_x
_atom_site_fract_y
_atom_site_fract_z
_atom_site_U_iso_or_equiv
_atom_site_adp_type
_atom_site_occupancy
_atom_site_site_symmetry_order
_atom_site_calc_flag
_atom_site_refinement_flags_posn
_atom_site_refinement_flags_adp
_atom_site_refinement_flags_occupancy
_atom_site_disorder_assembly
_atom_site_disorder_group
Fe1 Fe 0.95363(8) 1.0000 0.3333 0.01675(15) Uani 1 2 d S T P . .
O1 O 0.8890(3) 0.8890(3) 0.5000 0.0198(7) Uani 1 2 d S T P . .
C1 C 0.7344(6) 0.7344(6) 0.5000 0.0224(11) Uani 1 2 d S T P . .
C2 C 0.6301(5) 0.6845(5) 0.3956(3) 0.0276(8) Uani 1 1 d . . . . .
O2 O 0.6949(4) 0.8030(4) 0.3020(3) 0.0346(7) Uani 1 1 d . . . . .
H2 H 0.645(15) 0.769(16) 0.247(10) 0.06(4) Uiso 0.5 1 d . . P . .
C3 C 0.4718(6) 0.5253(5) 0.3946(4) 0.0314(10) Uani 1 1 d . . . . .
H3 H 0.400(9) 0.488(9) 0.329(6) 0.08(2) Uiso 1 1 d . . . . .
C4 C 0.4211(6) 0.4211(6) 0.5000 0.0297(13) Uani 1 2 d S T P . .
C5 C 0.2517(6) 0.2517(6) 0.5000 0.0249(12) Uani 1 2 d S T P . .
O5 O 0.2001(3) 0.1678(3) 0.3999(2) 0.0298(7) Uani 1 1 d . . . . .
O1W O 0.5372(12) 0.6994(16) 0.0950(9) 0.062(3) Uiso 0.50(2) 1 d . U . A 1
O2W O 0.434(3) 0.846(2) 0.2362(15) 0.093(6) Uiso 0.308(12) 1 d . U . B 1
O3W O 0.451(4) 0.731(4) 0.141(2) 0.072(6) Uiso 0.175(13) 1 d . U . C 2
O4W O 0.539(4) 0.790(6) 0.099(3) 0.069(6) Uiso 0.177(18) 1 d . U . D 3
O5W O 0.468(5) 0.676(5) 0.005(3) 0.078(6) Uiso 0.142(10) 1 d . U . E 4
O6W O 0.550(5) 0.499(5) -0.058(4) 0.108(12) Uiso 0.19(2) 1 d . U . F -4
O7W O 0.569(11) 0.577(11) 0.121(8) 0.076(9) Uiso 0.070(14) 1 d . U . G 5
O8W O 0.639(19) 0.639(19) 0.0000 0.080(8) Uiso 0.049(15) 2 d S U . H 3

loop_
_atom_site_aniso_label
_atom_site_aniso_U_11
_atom_site_aniso_U_22
_atom_site_aniso_U_33
_atom_site_aniso_U_23
_atom_site_aniso_U_13
_atom_site_aniso_U_12
Fe1 0.0195(3) 0.0137(3) 0.0152(2) 0.0022(3) 0.00111(14) 0.00685(16)
O1 0.0162(11) 0.0162(11) 0.0170(14) 0.0015(8) -0.0015(8) 0.0005(15)
C1 0.0161(16) 0.0161(16) 0.022(2) 0.0022(11) -0.0022(11) -0.002(2)
C2 0.0248(19) 0.026(2) 0.0211(17) 0.0047(15) -0.0044(15) 0.0041(16)
O2 0.0308(15) 0.0301(16) 0.0207(13) 0.0095(13) -0.0082(12) -0.0015(13)
C3 0.026(2) 0.025(2) 0.0241(18) 0.0045(15) -0.0096(15) -0.0020(18)
C4 0.0218(17) 0.0218(17) 0.026(3) 0.0024(13) -0.0024(13) -0.004(2)
C5 0.0191(18) 0.0191(18) 0.028(3) 0.0020(12) -0.0020(12) 0.003(2)
O5 0.0221(13) 0.0263(15) 0.0255(13) -0.0041(11) 0.0027(11) 0.0004(11)

loop_
_atom_type_symbol
_atom_type_description
_atom_type_scat_dispersion_real
_atom_type_scat_dispersion_imag
_atom_type_scat_source
C C 0.0033 0.0016 'International Tables Vol C Tables 4.2.6.8 and 6.1.1.4'
H H 0.0000 0.0000 'International Tables Vol C Tables 4.2.6.8 and 6.1.1.4'
O O 0.0106 0.0060 'International Tables Vol C Tables 4.2.6.8 and 6.1.1.4'
Fe Fe 0.3463 0.8444 'International Tables Vol C Tables 4.2.6.8 and 6.1.1.4'

loop_
_geom_angle_atom_site_label_1
_geom_angle_atom_site_label_2
_geom_angle_atom_site_label_3
_geom_angle
_geom_angle_site_symmetry_1
_geom_angle_site_symmetry_3
O1 Fe1 O1 175.45(9) . 3_674
O1 Fe1 O5 87.97(11) . 1_665
O1 Fe1 O5 95.20(8) 3_674 1_665
O1 Fe1 O5 95.20(8) . 5_665
O1 Fe1 O5 87.97(10) 3_674 5_665
O5 Fe1 O5 91.67(16) 1_665 5_665
O1 Fe1 O2 97.14(8) . 5_675
O1 Fe1 O2 79.75(11) 3_674 5_675
O5 Fe1 O2 87.94(13) 1_665 5_675
O5 Fe1 O2 167.63(10) 5_665 5_675
O1 Fe1 O2 79.75(11) . .
O1 Fe1 O2 97.14(8) 3_674 .
O5 Fe1 O2 167.62(10) 1_665 .
O5 Fe1 O2 87.94(13) 5_665 .
O2 Fe1 O2 95.1(2) 5_675 .
C1 O1 Fe1 112.47(8) . 2_765
C1 O1 Fe1 112.47(8) . .
Fe1 O1 Fe1 135.06(16) 2_765 .
O1 C1 C2 119.0(2) . .
O1 C1 C2 119.0(2) . 4_556
C2 C1 C2 122.0(5) . 4_556
O2 C2 C1 114.9(3) . .
O2 C2 C3 125.8(4) . .
C1 C2 C3 119.3(4) . .
C2 O2 Fe1 112.0(2) . .
C2 O2 H2 112(10) . .
Fe1 O2 H2 132(9) . .
C2 C3 C4 118.7(4) . .
C2 C3 H3 122(4) . .
C4 C3 H3 119(4) . .
C3 C4 C3 122.0(5) . 4_556
C3 C4 C5 119.0(3) . .
C3 C4 C5 119.0(3) 4_556 .
O5 C5 O5 124.3(5) . 4_556
O5 C5 C4 117.8(2) . .
O5 C5 C4 117.8(2) 4_556 .
C5 O5 Fe1 131.7(3) . 1_445

loop_
_geom_bond_atom_site_label_1
_geom_bond_atom_site_label_2
_geom_bond_distance
_geom_bond_site_symmetry_2
Fe1 O1 2.0085(12) .
Fe1 O1 2.0086(12) 3_674
Fe1 O5 2.041(3) 1_665
Fe1 O5 2.041(3) 5_665
Fe1 O2 2.075(3) 5_675
Fe1 O2 2.075(3) .
O1 C1 1.353(6) .
O1 Fe1 2.0085(12) 2_765
C1 C2 1.388(4) .
C1 C2 1.388(4) 4_556
C2 O2 1.361(5) .
C2 C3 1.388(5) .
O2 H2 0.71(11) .
C3 C4 1.396(4) .
C3 H3 0.90(6) .
C4 C3 1.397(4) 4_556
C4 C5 1.482(7) .
C5 O5 1.269(4) .
C5 O5 1.269(4) 4_556
O5 Fe1 2.041(3) 1_445

loop_
_geom_hbond_atom_site_label_D
_geom_hbond_atom_site_label_H
_geom_hbond_atom_site_label_A
_geom_hbond_distance_DH
_geom_hbond_distance_HA
_geom_hbond_distance_DA
_geom_hbond_angle_DHA
O2 H2 O1W 0.71(11) 1.86(11) 2.569(10) 173(13)
O2 H2 O3W 0.71(11) 1.94(11) 2.59(2) 151(13)
O2 H2 O4W 0.71(11) 1.92(11) 2.58(3) 153(14)
O2 H2 O7W 0.71(11) 2.01(14) 2.62(9) 144(13)

loop_
_geom_torsion_atom_site_label_1
_geom_torsion_atom_site_label_2
_geom_torsion_atom_site_label_3
_geom_torsion_atom_site_label_4
_geom_torsion
_geom_torsion_site_symmetry_1
_geom_torsion_site_symmetry_4
Fe1 O1 C1 C2 171.1(2) 2_765 .
Fe1 O1 C1 C2 -8.9(2) . .
Fe1 O1 C1 C2 -8.9(2) 2_765 4_556
Fe1 O1 C1 C2 171.1(2) . 4_556
O1 C1 C2 O2 -1.6(4) . .
C2 C1 C2 O2 178.4(4) 4_556 .
O1 C1 C2 C3 179.5(3) . .
C2 C1 C2 C3 -0.5(3) 4_556 .
C1 C2 O2 Fe1 11.0(4) . .
C3 C2 O2 Fe1 -170.2(4) . .
O2 C2 C3 C4 -177.8(4) . .
C1 C2 C3 C4 1.0(6) . .
C2 C3 C4 C3 -0.5(3) . 4_556
C2 C3 C4 C5 179.5(3) . .
C3 C4 C5 O5 32.0(3) . .
C3 C4 C5 O5 -148.0(3) 4_556 .
C3 C4 C5 O5 -148.0(3) . 4_556
C3 C4 C5 O5 32.0(3) 4_556 4_556
O5 C5 O5 Fe1 29.10(19) 4_556 1_445
C4 C5 O5 Fe1 -150.90(19) . 1_445
